data_4340196
loop_
_publ_author_name
'Margraf, G\"unter'
'Kretz, Tonia'
'Fabrizi de Biani, Fabrizia'
'Laschi, Franco'
'Losi, Serena'
'Zanello, Piero'
'Bats, Jan W.'
'Wolf, Bernd'
'Removi\'c-Langer, Katarina'
'Lang, Michael'
'Prokofiev, Andrei'
'Assmus, Wolf'
'Lerner, Hans-Wolfram'
'Wagner, Matthias'

_publ_section_title
;
 Mono-, di-, and oligonuclear complexes of Cu(II) ions and p-hydroquinone
 ligands: syntheses, electrochemical properties, and magnetic behavior.
;
_journal_issue 3
_journal_name_full 'Inorganic chemistry'
_journal_page_first 1277
_journal_page_last 1288
_journal_paper_doi 10.1021/ic051016z
_journal_volume 45
_journal_year 2006
_chemical_formula_moiety 'C16 H14 Cu N2 O4, C3 H7 N O'
_chemical_formula_sum 'C19 H21 Cu N3 O5'
_chemical_formula_weight 434.93
_chemical_name_systematic
; 
 ? 
;
_space_group_IT_number 61
_symmetry_cell_setting orthorhombic
_symmetry_space_group_name_Hall '-P 2ac 2ab'
_symmetry_space_group_name_H-M 'P b c a'
_atom_sites_solution_hydrogens geom
_atom_sites_solution_primary direct
_atom_sites_solution_secondary difmap
_audit_creation_method SHELXL-97
_cell_angle_alpha 90.00
_cell_angle_beta 90.00
_cell_angle_gamma 90.00
_cell_formula_units_Z 8
_cell_length_a 13.112(2)
_cell_length_b 15.2050(18)
_cell_length_c 18.5276(19)
_cell_measurement_reflns_used 234
_cell_measurement_temperature 146(2)
_cell_measurement_theta_max 23
_cell_measurement_theta_min 3
_cell_volume 3693.8(8)
_computing_cell_refinement 'SMART (Siemens, 1995)'
_computing_data_collection 'SMART (Siemens, 1995)'
_computing_data_reduction 'SAINT (Siemens, 1995)'
_computing_publication_material 'SHELXL-97 (Sheldrick, 1997)'
_computing_structure_refinement 'SHELXL-97 (Sheldrick, 1997)'
_computing_structure_solution 'SHELXS-97 (Sheldrick, 1997)'
_diffrn_ambient_temperature 146(2)
_diffrn_measured_fraction_theta_full 0.952
_diffrn_measured_fraction_theta_max 0.952
_diffrn_measurement_device_type SIEMENS_SMART_CCD
_diffrn_measurement_method \w
_diffrn_radiation_monochromator graphite
_diffrn_radiation_source 'normal-focus sealed tube'
_diffrn_radiation_type MoK\a
_diffrn_radiation_wavelength 0.71073
_diffrn_reflns_av_R_equivalents 0.0620
_diffrn_reflns_av_sigmaI/netI 0.0368
_diffrn_reflns_limit_h_max 20
_diffrn_reflns_limit_h_min -20
_diffrn_reflns_limit_k_max 24
_diffrn_reflns_limit_k_min -22
_diffrn_reflns_limit_l_max 27
_diffrn_reflns_limit_l_min -29
_diffrn_reflns_number 77440
_diffrn_reflns_theta_full 35.20
_diffrn_reflns_theta_max 35.20
_diffrn_reflns_theta_min 2.20
_diffrn_standards_decay_% 0.0
_diffrn_standards_interval_time 600
_diffrn_standards_number 762
_exptl_absorpt_coefficient_mu 1.220
_exptl_absorpt_correction_T_max 1.000
_exptl_absorpt_correction_T_min 0.665
_exptl_absorpt_correction_type 'numerical, SHELXTL (Sheldrick, 1996)'
_exptl_crystal_colour brown
_exptl_crystal_density_diffrn 1.564
_exptl_crystal_density_method 'not measured'
_exptl_crystal_description block
_exptl_crystal_F_000 1800
_exptl_crystal_size_max 0.30
_exptl_crystal_size_mid 0.26
_exptl_crystal_size_min 0.14
_refine_diff_density_max 0.713
_refine_diff_density_min -0.535
_refine_diff_density_rms 0.085
_refine_ls_extinction_coef 0.00138(18)
_refine_ls_extinction_expression Fc^*^=kFc[1+0.001xFc^2^\l^3^/sin(2\q)]^-1/4^
_refine_ls_extinction_method SHELXL
_refine_ls_goodness_of_fit_ref 1.092
_refine_ls_hydrogen_treatment riding
_refine_ls_matrix_type full
_refine_ls_number_parameters 293
_refine_ls_number_reflns 7866
_refine_ls_number_restraints 0
_refine_ls_restrained_S_all 1.092
_refine_ls_R_factor_all 0.0823
_refine_ls_R_factor_gt 0.0466
_refine_ls_shift/su_max 0.002
_refine_ls_shift/su_mean 0.000
_refine_ls_structure_factor_coef Fsqd
_refine_ls_weighting_details 'calc w=1/[\s^2^(Fo^2^)+(0.035P)^2^+3.5P] where P=(Fo^2^+2Fc^2^)/3'
_refine_ls_weighting_scheme calc
_refine_ls_wR_factor_gt 0.0926
_refine_ls_wR_factor_ref 0.1067
_reflns_number_gt 5598
_reflns_number_total 7866
_reflns_threshold_expression I>2sigma(I)
_cod_data_source_file ic051016zsi20050622_041138.cif
_cod_data_source_block margraf5,_3Cu
_cod_original_cell_volume 3693.9(8)
_cod_original_sg_symbol_H-M 'P bca'
_cod_database_code 4340196

loop_
_symmetry_equiv_pos_as_xyz
'x, y, z'
'-x+1/2, -y, z+1/2'
'-x, y+1/2, -z+1/2'
'x+1/2, -y+1/2, -z'
'-x, -y, -z'
'x-1/2, y, -z-1/2'
'x, -y-1/2, z-1/2'
'-x-1/2, y-1/2, z'

loop_
_atom_site_label
_atom_site_type_symbol
_atom_site_fract_x
_atom_site_fract_y
_atom_site_fract_z
_atom_site_U_iso_or_equiv
_atom_site_adp_type
_atom_site_occupancy
_atom_site_symmetry_multiplicity
_atom_site_calc_flag
_atom_site_refinement_flags
_atom_site_disorder_assembly
_atom_site_disorder_group
Cu Cu 0.457891(15) 0.240183(13) 0.577176(10) 0.01839(6) Uani 1 1 d . A .
O2 O 0.44834(9) 0.17562(8) 0.66452(6) 0.0210(2) Uani 1 1 d . . .
O1 O 0.37528(10) 0.33191(8) 0.61833(7) 0.0225(2) Uani 1 1 d . . .
N1 N 0.47358(15) 0.30086(11) 0.48592(9) 0.0333(4) Uani 1 1 d . . .
N2 N 0.54258(16) 0.15205(11) 0.53077(9) 0.0364(4) Uani 1 1 d . . .
O4 O 0.61540(14) -0.14788(9) 0.73560(8) 0.0387(4) Uani 1 1 d . . .
H04 H 0.6111 -0.1564 0.7803 0.058 Uiso 1 1 calc R . .
C16 C 0.48983(13) 0.09850(11) 0.67892(9) 0.0195(3) Uani 1 1 d . A .
C9 C 0.34456(14) 0.40483(11) 0.58532(9) 0.0219(3) Uani 1 1 d . A .
O3 O 0.23816(15) 0.64215(10) 0.49329(10) 0.0470(4) Uani 1 1 d . . .
H03 H 0.2640 0.6507 0.4524 0.070 Uiso 1 1 calc R . .
C14 C 0.51222(14) -0.02043(12) 0.76680(10) 0.0253(3) Uani 1 1 d . A .
H14A H 0.4972 -0.0443 0.8130 0.030 Uiso 1 1 calc R . .
C13 C 0.57467(16) -0.06722(12) 0.71891(10) 0.0278(4) Uani 1 1 d . . .
C3 C 0.44167(18) 0.37830(13) 0.47038(10) 0.0329(4) Uani 1 1 d . A .
H3 H 0.4625 0.4026 0.4255 0.039 Uiso 1 1 calc R . .
C5 C 0.34202(17) 0.51124(12) 0.48503(11) 0.0324(4) Uani 1 1 d . A .
H5 H 0.3651 0.5282 0.4384 0.039 Uiso 1 1 calc R . .
C11 C 0.55138(15) 0.04946(11) 0.63026(10) 0.0264(4) Uani 1 1 d . . .
C15 C 0.47236(14) 0.06031(12) 0.74730(10) 0.0240(3) Uani 1 1 d . . .
H15 H 0.4316 0.0913 0.7812 0.029 Uiso 1 1 calc R A .
C10 C 0.5743(2) 0.07922(14) 0.55870(12) 0.0423(6) Uani 1 1 d . A .
H10 H 0.6161 0.0425 0.5296 0.051 Uiso 1 1 calc R . .
C12 C 0.59362(18) -0.03191(13) 0.65203(11) 0.0342(5) Uani 1 1 d . A .
H12 H 0.6363 -0.0630 0.6194 0.041 Uiso 1 1 calc R . .
C8 C 0.27616(14) 0.46149(12) 0.62155(11) 0.0265(4) Uani 1 1 d . . .
H8 H 0.2528 0.4460 0.6684 0.032 Uiso 1 1 calc R . .
C6 C 0.27557(17) 0.56467(12) 0.52176(12) 0.0324(4) Uani 1 1 d . . .
C4 C 0.37682(15) 0.43121(11) 0.51549(10) 0.0257(3) Uani 1 1 d . . .
C7 C 0.24220(15) 0.53927(13) 0.59033(12) 0.0309(4) Uani 1 1 d . . .
H7 H 0.1957 0.5757 0.6159 0.037 Uiso 1 1 calc R . .
C1 C 0.5174(4) 0.2442(2) 0.42810(18) 0.0372(11) Uani 0.662(8) 1 d P A 1
H1A H 0.5513 0.2809 0.3911 0.045 Uiso 0.662(8) 1 calc PR A 1
H1B H 0.4628 0.2096 0.4045 0.045 Uiso 0.662(8) 1 calc PR A 1
C2 C 0.5934(4) 0.1838(2) 0.46321(18) 0.0332(10) Uani 0.662(8) 1 d P A 1
H2A H 0.6099 0.1338 0.4310 0.040 Uiso 0.662(8) 1 calc PR A 1
H2B H 0.6571 0.2157 0.4747 0.040 Uiso 0.662(8) 1 calc PR A 1
N3 N 0.2977(2) 0.7758(2) 0.30283(19) 0.0244(5) Uani 0.765(4) 1 d P B 1
C19 C 0.2897(2) 0.8145(3) 0.23109(19) 0.0392(8) Uani 0.765(4) 1 d P B 1
H19A H 0.3330 0.7817 0.1974 0.059 Uiso 0.765(4) 1 calc PR B 1
H19B H 0.3122 0.8760 0.2328 0.059 Uiso 0.765(4) 1 calc PR B 1
H19C H 0.2187 0.8120 0.2148 0.059 Uiso 0.765(4) 1 calc PR B 1
O5 O 0.36586(17) 0.67082(13) 0.37575(11) 0.0339(5) Uani 0.765(4) 1 d P B 1
C17 C 0.35903(19) 0.70879(17) 0.31679(14) 0.0281(5) Uani 0.765(4) 1 d P B 1
H17 H 0.4011 0.6882 0.2786 0.034 Uiso 0.765(4) 1 calc PR B 1
C18 C 0.2255(2) 0.80785(18) 0.35622(16) 0.0353(6) Uani 0.765(4) 1 d P B 1
H18A H 0.2462 0.7877 0.4043 0.053 Uiso 0.765(4) 1 calc PR B 1
H18B H 0.1573 0.7851 0.3451 0.053 Uiso 0.765(4) 1 calc PR B 1
H18C H 0.2242 0.8723 0.3553 0.053 Uiso 0.765(4) 1 calc PR B 1
C2' C 0.5367(6) 0.1644(4) 0.4494(3) 0.0246(15) Uani 0.338(8) 1 d P A 2
H2'A H 0.4683 0.1490 0.4307 0.029 Uiso 0.338(8) 1 calc PR A 2
H2'B H 0.5888 0.1287 0.4242 0.029 Uiso 0.338(8) 1 calc PR A 2
C1' C 0.5582(5) 0.2628(5) 0.4419(4) 0.0264(14) Uiso 0.338(8) 1 d P A 2
H1'A H 0.6258 0.2785 0.4619 0.032 Uiso 0.338(8) 1 calc PR A 2
H1'B H 0.5543 0.2821 0.3910 0.032 Uiso 0.338(8) 1 calc PR A 2
C17' C 0.2897(7) 0.7556(6) 0.3581(5) 0.036(2) Uiso 0.235(4) 1 d P B 2
C18' C 0.3662(9) 0.7010(7) 0.2482(6) 0.045(2) Uiso 0.235(4) 1 d P B 2
O5' O 0.3163(7) 0.6898(5) 0.3934(4) 0.0430(19) Uiso 0.235(4) 1 d P B 2
N3' N 0.3104(10) 0.7646(9) 0.2869(6) 0.029(3) Uiso 0.235(4) 1 d P B 2
C19' C 0.2770(12) 0.8461(10) 0.2501(8) 0.053(4) Uiso 0.235(4) 1 d P B 2

loop_
_atom_site_aniso_label
_atom_site_aniso_U_11
_atom_site_aniso_U_22
_atom_site_aniso_U_33
_atom_site_aniso_U_23
_atom_site_aniso_U_13
_atom_site_aniso_U_12
Cu 0.02122(10) 0.01649(9) 0.01746(9) -0.00010(7) 0.00236(7) 0.00177(7)
O2 0.0217(6) 0.0195(5) 0.0217(5) 0.0018(4) 0.0035(4) 0.0048(4)
O1 0.0273(6) 0.0185(5) 0.0217(5) 0.0005(4) 0.0029(5) 0.0049(5)
N1 0.0500(11) 0.0272(8) 0.0225(7) 0.0047(6) 0.0112(7) 0.0127(7)
N2 0.0612(12) 0.0261(8) 0.0219(7) 0.0035(6) 0.0159(8) 0.0154(8)
O4 0.0633(10) 0.0248(6) 0.0280(7) 0.0056(5) 0.0087(7) 0.0205(7)
C16 0.0176(7) 0.0199(7) 0.0209(7) -0.0007(6) 0.0002(6) 0.0020(6)
C9 0.0230(8) 0.0173(7) 0.0254(8) -0.0018(6) -0.0034(6) 0.0008(6)
O3 0.0637(11) 0.0232(7) 0.0541(10) 0.0029(7) -0.0180(9) 0.0137(7)
C14 0.0282(9) 0.0265(8) 0.0211(8) 0.0040(6) 0.0023(7) 0.0047(7)
C13 0.0364(10) 0.0208(8) 0.0262(8) 0.0021(6) 0.0028(7) 0.0077(7)
C3 0.0492(13) 0.0269(9) 0.0226(8) 0.0057(7) 0.0048(8) 0.0069(8)
C5 0.0453(12) 0.0208(8) 0.0312(9) 0.0033(7) -0.0080(8) 0.0027(8)
C11 0.0350(10) 0.0201(8) 0.0240(8) 0.0013(6) 0.0071(7) 0.0069(7)
C15 0.0236(8) 0.0269(8) 0.0214(7) 0.0022(6) 0.0044(6) 0.0072(6)
C10 0.0680(16) 0.0286(10) 0.0304(10) 0.0050(8) 0.0226(10) 0.0222(10)
C12 0.0499(13) 0.0240(9) 0.0286(9) 0.0030(7) 0.0135(9) 0.0151(8)
C8 0.0252(9) 0.0223(8) 0.0320(9) -0.0053(7) -0.0028(7) 0.0031(6)
C6 0.0392(11) 0.0176(8) 0.0405(11) -0.0007(7) -0.0147(9) 0.0028(7)
C4 0.0345(10) 0.0181(7) 0.0245(8) 0.0003(6) -0.0029(7) 0.0011(7)
C7 0.0269(9) 0.0221(8) 0.0437(11) -0.0081(7) -0.0099(8) 0.0057(7)
C1 0.061(3) 0.0321(16) 0.0185(13) 0.0016(12) 0.0119(15) 0.0128(17)
C2 0.048(3) 0.0300(15) 0.0214(14) 0.0033(11) 0.0142(15) 0.0052(15)
N3 0.0207(12) 0.0252(13) 0.0273(14) 0.0060(11) -0.0036(11) 0.0005(9)
C19 0.0260(14) 0.056(2) 0.0352(15) 0.0246(16) -0.0044(12) -0.0042(14)
O5 0.0368(12) 0.0308(10) 0.0339(10) 0.0099(8) 0.0012(8) 0.0109(8)
C17 0.0245(12) 0.0296(12) 0.0303(12) 0.0013(9) 0.0011(9) 0.0040(9)
C18 0.0380(15) 0.0274(12) 0.0406(14) -0.0002(10) -0.0019(12) 0.0132(11)
C2' 0.034(4) 0.024(2) 0.016(2) -0.0032(18) 0.002(2) 0.000(2)

loop_
_atom_type_symbol
_atom_type_description
_atom_type_scat_dispersion_real
_atom_type_scat_dispersion_imag
_atom_type_scat_source
C C 0.0033 0.0016 'International Tables Vol C Tables 4.2.6.8 and 6.1.1.4'
H H 0.0000 0.0000 'International Tables Vol C Tables 4.2.6.8 and 6.1.1.4'
N N 0.0061 0.0033 'International Tables Vol C Tables 4.2.6.8 and 6.1.1.4'
O O 0.0106 0.0060 'International Tables Vol C Tables 4.2.6.8 and 6.1.1.4'
Cu Cu 0.3201 1.2651 'International Tables Vol C Tables 4.2.6.8 and 6.1.1.4'

loop_
_geom_angle_atom_site_label_1
_geom_angle_atom_site_label_2
_geom_angle_atom_site_label_3
_geom_angle
O2 Cu O1 90.00(5)
O2 Cu N1 176.51(6)
O1 Cu N1 93.46(6)
O2 Cu N2 93.34(6)
O1 Cu N2 176.63(6)
N1 Cu N2 83.19(7)
C16 O2 Cu 127.23(11)
C9 O1 Cu 126.39(11)
C3 N1 C1 119.68(19)
C3 N1 C1' 118.4(3)
C1 N1 C1' 25.5(2)
C3 N1 Cu 126.77(14)
C1 N1 Cu 113.16(15)
C1' N1 Cu 111.8(3)
C10 N2 C2 117.9(2)
C10 N2 C2' 121.3(3)
C2 N2 C2' 32.3(3)
C10 N2 Cu 126.80(14)
C2 N2 Cu 113.71(15)
C2' N2 Cu 109.0(2)
O2 C16 C15 118.67(15)
O2 C16 C11 124.87(15)
C15 C16 C11 116.45(15)
O1 C9 C8 118.84(16)
O1 C9 C4 124.41(16)
C8 C9 C4 116.75(16)
C15 C14 C13 120.42(17)
O4 C13 C12 118.83(17)
O4 C13 C14 122.55(17)
C12 C13 C14 118.60(16)
N1 C3 C4 125.17(18)
C6 C5 C4 121.04(19)
C12 C11 C16 120.02(16)
C12 C11 C10 117.25(16)
C16 C11 C10 122.72(16)
C14 C15 C16 122.57(16)
N2 C10 C11 125.03(18)
C13 C12 C11 121.90(17)
C7 C8 C9 121.62(19)
C5 C6 O3 122.8(2)
C5 C6 C7 119.07(18)
O3 C6 C7 118.15(19)
C5 C4 C9 120.65(17)
C5 C4 C3 116.06(17)
C9 C4 C3 123.23(16)
C8 C7 C6 120.87(19)
N1 C1 C2 107.3(3)
N2 C2 C1 105.3(3)
C17 N3 C18 121.4(3)
C17 N3 C19 122.2(3)
C18 N3 C19 116.0(3)
O5 C17 N3 125.1(3)
N2 C2' C1' 101.6(5)
N1 C1' C2' 101.1(5)
O5' C17' N3' 122.5(10)
C17' N3' C18' 122.1(11)
C17' N3' C19' 118.2(11)
C18' N3' C19' 119.6(11)

loop_
_geom_bond_atom_site_label_1
_geom_bond_atom_site_label_2
_geom_bond_distance
Cu O2 1.8968(12)
Cu O1 1.9236(12)
Cu N1 1.9370(16)
Cu N2 1.9412(16)
O2 C16 1.320(2)
O1 C9 1.329(2)
N1 C3 1.282(2)
N1 C1 1.490(3)
N1 C1' 1.493(7)
N2 C10 1.291(3)
N2 C2 1.498(3)
N2 C2' 1.520(6)
O4 C13 1.373(2)
C16 C15 1.412(2)
C16 C11 1.421(2)
C9 C8 1.413(2)
C9 C4 1.419(2)
O3 C6 1.381(2)
C14 C15 1.382(2)
C14 C13 1.402(3)
C13 C12 1.373(3)
C3 C4 1.438(3)
C5 C6 1.372(3)
C5 C4 1.417(2)
C11 C12 1.414(2)
C11 C10 1.433(3)
C8 C7 1.390(3)
C6 C7 1.398(3)
C1 C2 1.504(6)
N3 C17 1.324(4)
N3 C18 1.453(5)
N3 C19 1.457(4)
O5 C17 1.239(3)
C2' C1' 1.529(10)
C17' O5' 1.245(12)
C17' N3' 1.354(15)
C18' N3' 1.408(15)
N3' C19' 1.48(2)

loop_
_geom_torsion_atom_site_label_1
_geom_torsion_atom_site_label_2
_geom_torsion_atom_site_label_3
_geom_torsion_atom_site_label_4
_geom_torsion
O1 Cu O2 C16 -179.67(14)
N1 Cu O2 C16 -6.8(12)
N2 Cu O2 C16 -0.09(15)
O2 Cu O1 C9 -178.09(14)
N1 Cu O1 C9 2.35(15)
N2 Cu O1 C9 9.1(13)
O2 Cu N1 C3 -168.0(11)
O1 Cu N1 C3 4.8(2)
N2 Cu N1 C3 -174.8(2)
O2 Cu N1 C1 19.2(13)
O1 Cu N1 C1 -168.0(3)
N2 Cu N1 C1 12.4(3)
O2 Cu N1 C1' -8.3(13)
O1 Cu N1 C1' 164.5(4)
N2 Cu N1 C1' -15.1(4)
O2 Cu N2 C10 -0.5(2)
O1 Cu N2 C10 172.3(12)
N1 Cu N2 C10 179.1(2)
O2 Cu N2 C2 -165.7(3)
O1 Cu N2 C2 7.2(14)
N1 Cu N2 C2 13.9(3)
O2 Cu N2 C2' 159.9(3)
O1 Cu N2 C2' -27.2(14)
N1 Cu N2 C2' -20.5(3)
Cu O2 C16 C15 -179.01(12)
Cu O2 C16 C11 0.6(3)
Cu O1 C9 C8 174.17(12)
Cu O1 C9 C4 -6.7(2)
C15 C14 C13 O4 -179.50(19)
C15 C14 C13 C12 -1.2(3)
C1 N1 C3 C4 164.4(3)
C1' N1 C3 C4 -166.5(4)
Cu N1 C3 C4 -8.0(4)
O2 C16 C11 C12 178.77(19)
C15 C16 C11 C12 -1.6(3)
O2 C16 C11 C10 -0.6(3)
C15 C16 C11 C10 179.0(2)
C13 C14 C15 C16 1.5(3)
O2 C16 C15 C14 179.56(17)
C11 C16 C15 C14 -0.1(3)
C2 N2 C10 C11 165.2(3)
C2' N2 C10 C11 -157.6(4)
Cu N2 C10 C11 0.6(4)
C12 C11 C10 N2 -179.4(3)
C16 C11 C10 N2 -0.1(4)
O4 C13 C12 C11 177.9(2)
C14 C13 C12 C11 -0.5(3)
C16 C11 C12 C13 1.9(3)
C10 C11 C12 C13 -178.6(2)
O1 C9 C8 C7 179.18(17)
C4 C9 C8 C7 0.0(3)
C4 C5 C6 O3 -178.52(19)
C4 C5 C6 C7 0.1(3)
C6 C5 C4 C9 -0.7(3)
C6 C5 C4 C3 176.60(19)
O1 C9 C4 C5 -178.47(17)
C8 C9 C4 C5 0.7(3)
O1 C9 C4 C3 4.4(3)
C8 C9 C4 C3 -176.45(19)
N1 C3 C4 C5 -173.8(2)
N1 C3 C4 C9 3.4(3)
C9 C8 C7 C6 -0.6(3)
C5 C6 C7 C8 0.6(3)
O3 C6 C7 C8 179.25(18)
C3 N1 C1 C2 151.2(3)
C1' N1 C1 C2 56.8(7)
Cu N1 C1 C2 -35.4(5)
C10 N2 C2 C1 157.5(3)
C2' N2 C2 C1 52.3(5)
Cu N2 C2 C1 -35.9(4)
N1 C1 C2 N2 43.8(5)
C18 N3 C17 O5 -4.4(5)
C19 N3 C17 O5 -176.8(3)
C10 N2 C2' C1' -148.2(4)
C2 N2 C2' C1' -54.6(5)
Cu N2 C2' C1' 50.0(6)
C3 N1 C1' C2' -152.7(4)
C1 N1 C1' C2' -52.7(7)
Cu N1 C1' C2' 45.7(6)
N2 C2' C1' N1 -59.1(6)
O5' C17' N3' C18' -1.7(19)
O5' C17' N3' C19' -178.8(12)
